data_7006681
loop_
_publ_author_name
'Thirumurugan, A.'
'Avinash, M. B.'
'Rao, C. N. R.'

_publ_section_title
;
 1, 2-, 1, 3- and 1, 4-Cyclohexanedicarboxylates of Cd and Mn with
 chain and layered structures.
;
_journal_issue 1
_journal_name_full 'Dalton transactions (Cambridge, England : 2003)'
_journal_page_first 221
_journal_page_last 228
_journal_paper_doi 10.1039/b512843a
_journal_year 2006
_chemical_formula_sum 'C8 H16 Cd O7'
_chemical_formula_weight 336.61
_chemical_name_systematic
;
?
;
_space_group_IT_number 56
_symmetry_cell_setting orthorhombic
_symmetry_space_group_name_Hall '-P 2ab 2ac'
_symmetry_space_group_name_H-M 'P c c n'
_atom_sites_solution_hydrogens geom
_atom_sites_solution_primary direct
_atom_sites_solution_secondary difmap
_audit_creation_method SHELXL-97
_cell_angle_alpha 90.00
_cell_angle_beta 90.00
_cell_angle_gamma 90.00
_cell_formula_units_Z 8
_cell_length_a 13.151
_cell_length_b 20.4388(4)
_cell_length_c 8.5602(2)
_cell_measurement_temperature 293(2)
_cell_volume 2300.90(7)
_computing_cell_refinement 'Siemens XSCANS'
_computing_data_collection 'Siemens XSCANS'
_computing_data_reduction 'Siemens SHELXTL'
_computing_molecular_graphics DIAMOND
_computing_publication_material 'Siemens SHELXTL'
_computing_structure_refinement 'SHELXL-97 (Sheldrick, 1997)'
_computing_structure_solution 'SHELXL-97 (Sheldrick, 1997)'
_diffrn_ambient_temperature 293(2)
_diffrn_measured_fraction_theta_full 0.998
_diffrn_measured_fraction_theta_max 0.998
_diffrn_measurement_device_type 'Siemens SMART-CCD'
_diffrn_measurement_method 'w scans'
_diffrn_radiation_monochromator graphite
_diffrn_radiation_source 'fine-focus sealed tube'
_diffrn_radiation_type MoK\a
_diffrn_radiation_wavelength 0.71073
_diffrn_reflns_av_R_equivalents 0.0329
_diffrn_reflns_av_sigmaI/netI 0.0235
_diffrn_reflns_limit_h_max 14
_diffrn_reflns_limit_h_min -14
_diffrn_reflns_limit_k_max 22
_diffrn_reflns_limit_k_min -19
_diffrn_reflns_limit_l_max 9
_diffrn_reflns_limit_l_min -9
_diffrn_reflns_number 8944
_diffrn_reflns_theta_full 23.25
_diffrn_reflns_theta_max 23.25
_diffrn_reflns_theta_min 1.84
_diffrn_standards_decay_% 0
_exptl_absorpt_coefficient_mu 1.916
_exptl_absorpt_correction_T_max 0.794
_exptl_absorpt_correction_T_min 0.589
_exptl_absorpt_correction_type empirical
_exptl_absorpt_process_details SADABS
_exptl_crystal_colour colourless
_exptl_crystal_density_diffrn 1.943
_exptl_crystal_density_method 'not measured'
_exptl_crystal_description rod
_exptl_crystal_F_000 1344
_exptl_crystal_size_max 0.28
_exptl_crystal_size_mid 0.24
_exptl_crystal_size_min 0.12
_refine_diff_density_max 0.605
_refine_diff_density_min -0.390
_refine_diff_density_rms 0.078
_refine_ls_extinction_method none
_refine_ls_goodness_of_fit_ref 1.190
_refine_ls_hydrogen_treatment constr
_refine_ls_matrix_type full
_refine_ls_number_parameters 168
_refine_ls_number_reflns 1654
_refine_ls_number_restraints 4
_refine_ls_restrained_S_all 1.188
_refine_ls_R_factor_all 0.0373
_refine_ls_R_factor_gt 0.0309
_refine_ls_shift/su_max 0.000
_refine_ls_shift/su_mean 0.000
_refine_ls_structure_factor_coef Fsqd
_refine_ls_weighting_details 'calc w=1/[\s^2^(Fo^2^)+(0.0185P)^2^+7.0434P] where P=(Fo^2^+2Fc^2^)/3'
_refine_ls_weighting_scheme calc
_refine_ls_wR_factor_gt 0.0670
_refine_ls_wR_factor_ref 0.0705
_reflns_number_gt 1479
_reflns_number_total 1654
_reflns_threshold_expression >2sigma(I)
_cod_data_source_file b512843a.txt
_cod_data_source_block sadacompoundVI
_cod_depositor_comments
;
The following automatic conversions were performed:
'_symmetry_cell_setting' value 'Orthorhombic' changed to 'orthorhombic'
according to '/home/saulius/struct/CIF-dictionaries/cif_core.dic'
dictionary named 'cif_core.dic' version 2.4.1 from 2010-06-29.

Automatic conversion script
Id: cif_fix_enum 1527 2010-12-29 10:47:43Z saulius 
;
_cod_original_cell_volume 2300.81(7)
_cod_original_sg_symbol_H-M Pccn
_cod_database_code 7006681

loop_
_symmetry_equiv_pos_as_xyz
'x, y, z'
'-x+1/2, -y+1/2, z'
'-x, y+1/2, -z+1/2'
'x+1/2, -y, -z+1/2'
'-x, -y, -z'
'x-1/2, y-1/2, -z'
'x, -y-1/2, z-1/2'
'-x-1/2, y, z-1/2'

loop_
_atom_site_label
_atom_site_type_symbol
_atom_site_fract_x
_atom_site_fract_y
_atom_site_fract_z
_atom_site_U_iso_or_equiv
_atom_site_adp_type
_atom_site_occupancy
_atom_site_symmetry_multiplicity
_atom_site_calc_flag
_atom_site_refinement_flags
_atom_site_disorder_assembly
_atom_site_disorder_group
C1 C 0.5226(4) 0.4108(2) 0.2132(5) 0.0272(11) Uani 1 1 d . . .
C2 C 0.4460(4) 0.3747(2) 0.3149(5) 0.0278(11) Uani 1 1 d . . .
H2 H 0.3845 0.3675 0.2526 0.033 Uiso 1 1 calc R . .
C3 C 0.4827(4) 0.3087(2) 0.3736(6) 0.0376(13) Uani 1 1 d . . .
H3A H 0.5434 0.3145 0.4364 0.045 Uiso 1 1 calc R . .
H3B H 0.5000 0.2810 0.2854 0.045 Uiso 1 1 calc R . .
C4 C 0.4003(4) 0.2758(3) 0.4711(6) 0.0416(13) Uani 1 1 d . . .
H4A H 0.4250 0.2341 0.5093 0.050 Uiso 1 1 calc R . .
H4B H 0.3410 0.2678 0.4066 0.050 Uiso 1 1 calc R . .
C5 C 0.3707(4) 0.3194(2) 0.6097(6) 0.0381(13) Uani 1 1 d . . .
H7A H 0.3157 0.2987 0.6671 0.046 Uiso 1 1 calc R . .
H7B H 0.4283 0.3234 0.6797 0.046 Uiso 1 1 calc R . .
C6 C 0.4177(3) 0.4191(2) 0.4525(5) 0.0262(11) Uani 1 1 d . . .
H5A H 0.3912 0.4602 0.4129 0.031 Uiso 1 1 calc R . .
H5B H 0.4782 0.4286 0.5133 0.031 Uiso 1 1 calc R . .
C7 C 0.3374(3) 0.3867(2) 0.5585(5) 0.0266(11) Uani 1 1 d . . .
H6 H 0.2746 0.3819 0.4978 0.032 Uiso 1 1 calc R . .
C8 C 0.3156(3) 0.4325(2) 0.6941(5) 0.0249(11) Uani 1 1 d . . .
O1 O 0.4906(2) 0.44879(18) 0.1092(4) 0.0406(9) Uani 1 1 d . . .
O2 O 0.6164(3) 0.40444(19) 0.2372(4) 0.0434(10) Uani 1 1 d . . .
O3 O 0.3740(2) 0.42958(17) 0.8134(4) 0.0342(8) Uani 1 1 d . . .
O4 O 0.2439(3) 0.47222(17) 0.6868(4) 0.0350(8) Uani 1 1 d . . .
O5 O 0.2111(3) 0.5820(2) -0.0237(4) 0.0431(9) Uani 1 1 d D . .
O6 O 0.4068(3) 0.5892(2) 0.1859(5) 0.0429(9) Uani 1 1 d D . .
O100 O 0.3097(9) 0.7071(5) 0.0058(16) 0.111(5) Uani 0.50 1 d P . .
O200 O 0.2747(9) 0.7030(5) 0.2352(14) 0.095(4) Uani 0.50 1 d P . .
Cd1 Cd 0.35361(3) 0.511545(18) -0.01310(4) 0.03034(15) Uani 1 1 d . . .
H51 H 0.182(4) 0.585(3) 0.064(4) 0.08(2) Uiso 1 1 d D . .
H52 H 0.181(4) 0.587(3) -0.111(3) 0.052 Uiso 1 1 d D . .
H61 H 0.379(4) 0.6265(13) 0.176(7) 0.052 Uiso 1 1 d D . .
H62 H 0.4713(4) 0.587(3) 0.185(7) 0.055(19) Uiso 1 1 d D . .

loop_
_atom_site_aniso_label
_atom_site_aniso_U_11
_atom_site_aniso_U_22
_atom_site_aniso_U_33
_atom_site_aniso_U_23
_atom_site_aniso_U_13
_atom_site_aniso_U_12
C1 0.026(3) 0.038(3) 0.017(2) -0.007(2) 0.003(2) -0.001(2)
C2 0.026(3) 0.036(3) 0.021(2) -0.001(2) 0.000(2) -0.002(2)
C3 0.044(3) 0.036(3) 0.033(3) -0.005(2) 0.005(2) 0.001(2)
C4 0.056(4) 0.033(3) 0.036(3) -0.001(2) 0.008(3) -0.007(3)
C5 0.046(3) 0.039(3) 0.029(3) 0.005(2) 0.007(2) -0.010(3)
C6 0.025(3) 0.029(3) 0.025(3) 0.000(2) 0.001(2) 0.000(2)
C7 0.025(3) 0.038(3) 0.016(2) -0.001(2) 0.003(2) -0.004(2)
C8 0.021(3) 0.035(3) 0.018(2) 0.004(2) 0.005(2) -0.008(2)
O1 0.032(2) 0.060(3) 0.030(2) 0.0169(19) 0.0038(16) -0.0003(17)
O2 0.022(2) 0.072(3) 0.036(2) 0.0095(18) 0.0034(16) -0.0032(18)
O3 0.0326(19) 0.049(2) 0.0212(18) -0.0058(15) -0.0068(15) 0.0076(16)
O4 0.0254(18) 0.053(2) 0.0262(18) -0.0025(16) -0.0023(14) 0.0065(18)
O5 0.034(2) 0.071(3) 0.024(2) -0.0013(19) 0.0022(17) 0.0048(18)
O6 0.028(2) 0.060(3) 0.041(2) -0.009(2) 0.0000(18) 0.0028(19)
O100 0.102(9) 0.054(6) 0.178(14) -0.026(8) 0.012(9) -0.023(6)
O200 0.094(8) 0.071(7) 0.121(10) 0.017(6) 0.000(7) 0.001(6)
Cd1 0.0213(2) 0.0456(3) 0.0242(2) -0.00319(16) 0.00478(15) -0.00194(15)

loop_
_atom_type_symbol
_atom_type_description
_atom_type_scat_dispersion_real
_atom_type_scat_dispersion_imag
_atom_type_scat_source
C C 0.0033 0.0016 'International Tables Vol C Tables 4.2.6.8 and 6.1.1.4'
H H 0.0000 0.0000 'International Tables Vol C Tables 4.2.6.8 and 6.1.1.4'
O O 0.0106 0.0060 'International Tables Vol C Tables 4.2.6.8 and 6.1.1.4'
Cd Cd -0.8075 1.2024 'International Tables Vol C Tables 4.2.6.8 and 6.1.1.4'

loop_
_geom_angle_atom_site_label_1
_geom_angle_atom_site_label_2
_geom_angle_atom_site_label_3
_geom_angle
_geom_angle_site_symmetry_1
_geom_angle_site_symmetry_3
_geom_angle_publ_flag
O1 C1 O2 120.6(4) . . ?
O1 C1 C2 119.0(4) . . ?
O2 C1 C2 120.3(4) . . ?
C3 C2 C1 114.2(4) . . ?
C3 C2 C6 110.5(4) . . ?
C1 C2 C6 108.3(4) . . ?
C2 C3 C4 110.3(4) . . ?
C3 C4 C5 110.5(4) . . ?
C7 C5 C4 112.2(4) . . ?
C2 C6 C7 111.3(4) . . ?
C5 C7 C8 113.2(4) . . ?
C5 C7 C6 111.4(4) . . ?
C8 C7 C6 108.3(4) . . ?
O4 C8 O3 121.6(4) . . ?
O4 C8 C7 120.4(4) . . ?
O3 C8 C7 118.0(4) . . ?
C1 O1 Cd1 99.7(3) . 5_665 ?
C1 O1 Cd1 151.1(3) . . ?
Cd1 O1 Cd1 108.12(13) 5_665 . ?
C1 O2 Cd1 87.7(3) . 5_665 ?
C8 O3 Cd1 114.9(3) . 1_556 ?
C8 O4 Cd1 133.8(3) . 8_656 ?
O3 Cd1 O4 107.38(12) 1_554 8_655 ?
O3 Cd1 O1 85.53(13) 1_554 5_665 ?
O4 Cd1 O1 150.72(12) 8_655 5_665 ?
O3 Cd1 O5 121.41(12) 1_554 . ?
O4 Cd1 O5 78.36(13) 8_655 . ?
O1 Cd1 O5 117.84(13) 5_665 . ?
O3 Cd1 O6 155.86(12) 1_554 . ?
O4 Cd1 O6 82.32(13) 8_655 . ?
O1 Cd1 O6 76.68(13) 5_665 . ?
O5 Cd1 O6 81.78(13) . . ?
O3 Cd1 O1 78.75(12) 1_554 . ?
O4 Cd1 O1 84.73(11) 8_655 . ?
O1 Cd1 O1 71.88(13) 5_665 . ?
O5 Cd1 O1 156.78(12) . . ?
O6 Cd1 O1 80.27(13) . . ?
O3 Cd1 O2 89.23(13) 1_554 5_665 ?
O4 Cd1 O2 150.29(12) 8_655 5_665 ?
O1 Cd1 O2 51.94(11) 5_665 5_665 ?
O5 Cd1 O2 71.94(12) . 5_665 ?
O6 Cd1 O2 92.41(13) . 5_665 ?
O1 Cd1 O2 123.34(11) . 5_665 ?

loop_
_geom_bond_atom_site_label_1
_geom_bond_atom_site_label_2
_geom_bond_distance
_geom_bond_site_symmetry_2
_geom_bond_publ_flag
C1 O1 1.254(6) . ?
C1 O2 1.258(6) . ?
C1 C2 1.522(7) . ?
C2 C3 1.519(7) . ?
C2 C6 1.533(6) . ?
C3 C4 1.524(7) . ?
C4 C5 1.533(7) . ?
C5 C7 1.509(7) . ?
C6 C7 1.542(6) . ?
C7 C8 1.518(6) . ?
C8 O4 1.247(6) . ?
C8 O3 1.278(5) . ?
O1 Cd1 2.352(3) 5_665 ?
O1 Cd1 2.446(3) . ?
O2 Cd1 2.605(4) 5_665 ?
O3 Cd1 2.255(3) 1_556 ?
O4 Cd1 2.284(3) 8_656 ?
O5 Cd1 2.365(4) . ?
O6 Cd1 2.431(4) . ?
Cd1 O3 2.255(3) 1_554 ?
Cd1 O4 2.284(3) 8_655 ?
Cd1 O1 2.352(3) 5_665 ?
Cd1 O2 2.605(4) 5_665 ?
